data_4110118
loop_
_publ_author_name
'Axel B. Machotta'
'Bernd F. Straub'
'Martin Oestreich'

_publ_section_title
;
 Oxygen Donor-Mediated Equilibration of Diastereomeric
 Alkene-Palladium(II) Intermediates in Enantioselective Desymmetrizing
 Heck Cyclizations
;
_journal_name_full 'Journal of the American Chemical Society'
_journal_page_first 13455
_journal_page_last 13463
_journal_paper_doi 10.1021/ja072571y
_journal_volume 129
_journal_year 2007
_chemical_absolute_configuration ad
_chemical_formula_moiety 'C27 H24 Br2 O5'
_chemical_formula_sum 'C27 H24 Br2 O5'
_chemical_formula_weight 588.28
_chemical_name_systematic
; 
 ? 
;
_space_group_IT_number 19
_symmetry_cell_setting orthorhombic
_symmetry_space_group_name_Hall 'P 2ac 2ab'
_symmetry_space_group_name_H-M 'P 21 21 21'
_atom_sites_solution_hydrogens geom
_atom_sites_solution_primary direct
_atom_sites_solution_secondary difmap
_audit_creation_method SHELXL-97
_cell_angle_alpha 90.00
_cell_angle_beta 90.00
_cell_angle_gamma 90.00
_cell_formula_units_Z 4
_cell_length_a 6.2677(2)
_cell_length_b 11.0850(4)
_cell_length_c 34.9451(15)
_cell_measurement_reflns_used 14385
_cell_measurement_temperature 100(2)
_cell_measurement_theta_max 27.485
_cell_measurement_theta_min 0.998
_cell_volume 2427.90(16)
_computing_cell_refinement 'HKL Scalepack (Otwinowski & Minor 1997)'
_computing_data_collection 'Collect (Nonius BV, 1997-2000)'
_computing_data_reduction 'HKL Denzo and Scalepack (Otwinowski & Minor 1997)'
_computing_structure_refinement 'SHELXL-97 (Sheldrick, 1997)'
_computing_structure_solution 'SIR-97 (Giacovazzo, 1997)'
_diffrn_ambient_temperature 100(2)
_diffrn_detector_area_resol_mean 9
_diffrn_measured_fraction_theta_full 1.000
_diffrn_measured_fraction_theta_max 0.995
_diffrn_measurement_device '95mm CCD camera on \k-goniostat'
_diffrn_measurement_device_type KappaCCD
_diffrn_measurement_method CCD
_diffrn_radiation_monochromator 'horizonally mounted graphite crystal'
_diffrn_radiation_source 'long-fine-focus sealed tube'
_diffrn_radiation_type MoK\a
_diffrn_radiation_wavelength 0.71073
_diffrn_reflns_av_R_equivalents 0.0742
_diffrn_reflns_av_sigmaI/netI 0.1198
_diffrn_reflns_limit_h_max 8
_diffrn_reflns_limit_h_min -5
_diffrn_reflns_limit_k_max 14
_diffrn_reflns_limit_k_min -14
_diffrn_reflns_limit_l_max 45
_diffrn_reflns_limit_l_min -43
_diffrn_reflns_number 13850
_diffrn_reflns_theta_full 25.00
_diffrn_reflns_theta_max 27.44
_diffrn_reflns_theta_min 1.17
_exptl_absorpt_coefficient_mu 3.375
_exptl_absorpt_correction_T_max 0.824
_exptl_absorpt_correction_T_min 0.623
_exptl_absorpt_correction_type multi-scan
_exptl_absorpt_process_details
;
multi-scan from symmetry-related measurements 
 Sortav (Blessing 1995)
;
_exptl_crystal_colour white
_exptl_crystal_density_diffrn 1.609
_exptl_crystal_description needle
_exptl_crystal_F_000 1184
_exptl_crystal_size_max 0.20
_exptl_crystal_size_mid 0.06
_exptl_crystal_size_min 0.06
_refine_diff_density_max 0.452
_refine_diff_density_min -0.548
_refine_diff_density_rms 0.114
_refine_ls_abs_structure_details 'Flack H D (1983), Acta Cryst. A39, 876-881, 2231 Friedel pairs'
_refine_ls_abs_structure_Flack -0.019(8)
_refine_ls_extinction_method none
_refine_ls_goodness_of_fit_ref 0.882
_refine_ls_hydrogen_treatment constr
_refine_ls_matrix_type full
_refine_ls_number_parameters 308
_refine_ls_number_reflns 5419
_refine_ls_number_restraints 0
_refine_ls_restrained_S_all 0.882
_refine_ls_R_factor_all 0.0871
_refine_ls_R_factor_gt 0.0400
_refine_ls_shift/su_max 0.001
_refine_ls_shift/su_mean 0.000
_refine_ls_structure_factor_coef Fsqd
_refine_ls_weighting_details 'calc w=1/[\s^2^(Fo^2^)+(0.0005P)^2^+0.0000P] where P=(Fo^2^+2Fc^2^)/3'
_refine_ls_weighting_scheme calc
_refine_ls_wR_factor_gt 0.0506
_refine_ls_wR_factor_ref 0.0588
_reflns_number_gt 3473
_reflns_number_total 5419
_reflns_threshold_expression >2sigma(I)
_cod_data_source_file ja072571ysi20070710_025722.cif
_cod_data_source_block mk373l
_cod_original_sg_symbol_H-M 'P 21 21 21 '
_cod_database_code 4110118

loop_
_symmetry_equiv_pos_as_xyz
'x, y, z'
'-x+1/2, -y, z+1/2'
'x+1/2, -y+1/2, -z'
'-x, y+1/2, -z+1/2'

loop_
_atom_site_label
_atom_site_type_symbol
_atom_site_fract_x
_atom_site_fract_y
_atom_site_fract_z
_atom_site_U_iso_or_equiv
_atom_site_adp_type
_atom_site_occupancy
_atom_site_symmetry_multiplicity
_atom_site_calc_flag
_atom_site_refinement_flags
C10 C 0.8401(6) 0.7379(3) 0.06206(11) 0.0228(10) Uani 1 1 d .
H10 H 0.8109 0.7492 0.0342 0.027 Uiso 1 1 calc R
C11 C 0.9668(5) 0.8445(3) 0.07670(12) 0.0189(9) Uani 1 1 d .
C12 C 1.1381(6) 0.8883(3) 0.05479(12) 0.0260(11) Uani 1 1 d .
H12 H 1.1681 0.8531 0.0306 0.031 Uiso 1 1 calc R
C13 C 1.2632(7) 0.9818(3) 0.06797(12) 0.0286(10) Uani 1 1 d .
H13 H 1.3784 1.0107 0.0529 0.034 Uiso 1 1 calc R
C14 C 1.2208(6) 1.0339(3) 0.10334(12) 0.0279(10) Uani 1 1 d .
H14 H 1.3081 1.0974 0.1127 0.033 Uiso 1 1 calc R
C15 C 1.0504(6) 0.9925(3) 0.12485(13) 0.0252(11) Uani 1 1 d .
H15 H 1.0207 1.0286 0.1489 0.030 Uiso 1 1 calc R
C16 C 0.9211(5) 0.8983(3) 0.11174(12) 0.0198(10) Uani 1 1 d .
C17 C 0.7297(6) 0.8615(3) 0.13538(11) 0.0214(10) Uani 1 1 d .
H17A H 0.6157 0.9221 0.1316 0.026 Uiso 1 1 calc R
H17B H 0.7706 0.8636 0.1627 0.026 Uiso 1 1 calc R
C18 C 0.6383(5) 0.7364(3) 0.12635(12) 0.0209(10) Uani 1 1 d .
C19 C 0.6319(5) 0.7185(3) 0.08276(10) 0.0201(9) Uani 1 1 d .
H19A H 0.5823 0.6354 0.0774 0.024 Uiso 1 1 calc R
H19B H 0.5248 0.7746 0.0719 0.024 Uiso 1 1 calc R
C21 C 0.1034(6) 0.6391(4) 0.21052(12) 0.0248(11) Uani 1 1 d .
C22 C -0.0907(6) 0.6568(3) 0.23473(12) 0.0225(10) Uani 1 1 d .
C23 C -0.1443(6) 0.7677(3) 0.25018(11) 0.0233(10) Uani 1 1 d .
H23 H -0.0617 0.8367 0.2439 0.028 Uiso 1 1 calc R
C24 C -0.3180(5) 0.7792(3) 0.27473(10) 0.0244(10) Uani 1 1 d .
H24 H -0.3532 0.8550 0.2857 0.029 Uiso 1 1 calc R
C25 C -0.4385(5) 0.6769(4) 0.28273(11) 0.0247(10) Uani 1 1 d .
C26 C -0.3907(6) 0.5650(4) 0.26735(12) 0.0270(11) Uani 1 1 d .
H26 H -0.4760 0.4965 0.2730 0.032 Uiso 1 1 calc R
C27 C -0.2153(6) 0.5558(3) 0.24345(11) 0.0279(11) Uani 1 1 d .
H27 H -0.1790 0.4797 0.2328 0.033 Uiso 1 1 calc R
C31 C 1.0763(6) 0.5875(4) 0.03614(13) 0.0233(10) Uani 1 1 d .
C32 C 1.2240(6) 0.4867(3) 0.04633(11) 0.0194(9) Uani 1 1 d .
C33 C 1.3643(6) 0.4458(3) 0.01776(12) 0.0270(10) Uani 1 1 d .
H33 H 1.3534 0.4770 -0.0075 0.032 Uiso 1 1 calc R
C34 C 1.5184(6) 0.3601(3) 0.02625(12) 0.0264(11) Uani 1 1 d .
H34 H 1.6134 0.3321 0.0070 0.032 Uiso 1 1 calc R
C35 C 1.5312(5) 0.3163(3) 0.06310(12) 0.0216(10) Uani 1 1 d .
C36 C 1.3907(5) 0.3518(3) 0.09123(12) 0.0216(10) Uani 1 1 d .
H36 H 1.3986 0.3174 0.1161 0.026 Uiso 1 1 calc R
C37 C 1.2374(6) 0.4382(3) 0.08288(11) 0.0210(9) Uani 1 1 d .
H37 H 1.1414 0.4642 0.1022 0.025 Uiso 1 1 calc R
C41 C 0.4131(5) 0.7235(3) 0.14267(11) 0.0217(10) Uani 1 1 d .
H41A H 0.3191 0.7849 0.1309 0.026 Uiso 1 1 calc R
H41B H 0.3561 0.6429 0.1360 0.026 Uiso 1 1 calc R
C42 C 0.4103(5) 0.7387(3) 0.18603(12) 0.0257(11) Uani 1 1 d .
H42A H 0.4870 0.6700 0.1978 0.031 Uiso 1 1 calc R
H42B H 0.4884 0.8133 0.1928 0.031 Uiso 1 1 calc R
C45 C 0.7395(6) 0.5298(3) 0.14187(11) 0.0258(10) Uani 1 1 d .
H45A H 0.6000 0.5137 0.1534 0.039 Uiso 1 1 calc R
H45B H 0.8494 0.4831 0.1553 0.039 Uiso 1 1 calc R
H45C H 0.7367 0.5065 0.1148 0.039 Uiso 1 1 calc R
Br1 Br -0.67634(6) 0.69282(4) 0.316164(13) 0.03649(13) Uani 1 1 d .
Br2 Br 1.75184(5) 0.20502(4) 0.075684(12) 0.03001(11) Uani 1 1 d .
O1 O 1.0544(4) 0.6265(2) 0.00412(8) 0.0304(8) Uani 1 1 d .
O2 O 0.9740(4) 0.6293(2) 0.06732(8) 0.0223(7) Uani 1 1 d .
O3 O 0.7868(3) 0.6551(2) 0.14491(7) 0.0201(6) Uani 1 1 d .
O4 O 0.1973(3) 0.7450(2) 0.20218(7) 0.0248(7) Uani 1 1 d .
O5 O 0.1723(4) 0.5422(2) 0.20115(8) 0.0315(8) Uani 1 1 d .

loop_
_atom_site_aniso_label
_atom_site_aniso_U_11
_atom_site_aniso_U_22
_atom_site_aniso_U_33
_atom_site_aniso_U_23
_atom_site_aniso_U_13
_atom_site_aniso_U_12
C10 0.023(2) 0.021(2) 0.024(3) 0.0059(19) -0.0029(19) 0.0066(19)
C11 0.0185(19) 0.019(2) 0.019(3) 0.003(2) 0.0013(19) 0.0026(17)
C12 0.027(2) 0.024(2) 0.028(3) 0.006(2) 0.000(2) 0.007(2)
C13 0.022(2) 0.023(2) 0.041(3) 0.013(2) 0.002(2) 0.001(2)
C14 0.024(3) 0.022(2) 0.038(3) -0.001(2) -0.008(2) 0.000(2)
C15 0.027(3) 0.017(2) 0.032(3) -0.005(2) -0.001(2) 0.005(2)
C16 0.013(2) 0.019(2) 0.028(3) 0.009(2) -0.0047(19) 0.0038(18)
C17 0.020(2) 0.021(2) 0.023(3) -0.0028(19) -0.001(2) 0.004(2)
C18 0.014(2) 0.023(2) 0.025(3) 0.000(2) -0.0029(17) 0.0051(18)
C19 0.0173(19) 0.019(2) 0.024(3) -0.001(2) -0.0044(16) 0.0042(18)
C21 0.022(2) 0.025(3) 0.027(3) 0.001(2) -0.0042(19) -0.004(2)
C22 0.018(2) 0.023(3) 0.026(3) 0.001(2) -0.0015(18) 0.0028(19)
C23 0.019(2) 0.021(3) 0.029(3) 0.000(2) -0.0001(19) -0.0071(19)
C24 0.027(2) 0.023(3) 0.023(3) -0.007(2) -0.0015(18) 0.000(2)
C25 0.018(2) 0.031(3) 0.025(3) 0.006(2) -0.0016(17) -0.006(2)
C26 0.027(3) 0.023(3) 0.031(3) 0.007(2) -0.001(2) -0.009(2)
C27 0.029(3) 0.024(3) 0.031(3) 0.005(2) -0.003(2) 0.004(2)
C31 0.015(2) 0.026(3) 0.029(3) 0.001(2) 0.001(2) -0.0054(19)
C32 0.014(2) 0.018(2) 0.026(2) -0.0030(19) -0.0042(19) -0.0038(19)
C33 0.028(2) 0.031(3) 0.022(3) 0.000(2) -0.005(2) -0.003(2)
C34 0.029(2) 0.026(3) 0.025(3) -0.004(2) 0.007(2) 0.001(2)
C35 0.018(2) 0.021(2) 0.026(3) -0.004(2) 0.0005(17) -0.0002(19)
C36 0.027(2) 0.018(2) 0.020(3) 0.0024(19) 0.0001(18) 0.0000(19)
C37 0.020(2) 0.024(2) 0.019(3) -0.0022(18) 0.002(2) 0.000(2)
C41 0.020(2) 0.021(3) 0.025(3) 0.000(2) 0.0005(17) 0.0000(18)
C42 0.0075(18) 0.033(3) 0.036(3) 0.000(2) 0.0018(19) -0.0043(16)
C45 0.025(2) 0.019(2) 0.033(3) 0.004(2) -0.001(2) 0.000(2)
Br1 0.0322(2) 0.0471(3) 0.0302(3) 0.0007(3) 0.00908(19) -0.0093(2)
Br2 0.0293(2) 0.0306(2) 0.0301(2) -0.0023(2) 0.0007(2) 0.0081(2)
O1 0.0317(17) 0.0387(19) 0.021(2) 0.0063(16) 0.0016(14) 0.0046(14)
O2 0.0225(14) 0.0251(17) 0.0194(19) 0.0012(14) 0.0002(13) 0.0044(13)
O3 0.0168(14) 0.0187(14) 0.0248(16) 0.0009(12) -0.0025(12) 0.0028(12)
O4 0.0214(15) 0.0257(16) 0.0273(17) -0.0023(13) 0.0034(12) -0.0004(12)
O5 0.0281(16) 0.0237(16) 0.043(2) -0.0007(15) 0.0046(14) 0.0060(14)

loop_
_atom_type_symbol
_atom_type_description
_atom_type_scat_dispersion_real
_atom_type_scat_dispersion_imag
_atom_type_scat_source
C C 0.0033 0.0016 'International Tables Vol C Tables 4.2.6.8 and 6.1.1.4'
H H 0.0000 0.0000 'International Tables Vol C Tables 4.2.6.8 and 6.1.1.4'
Br Br -0.2901 2.4595 'International Tables Vol C Tables 4.2.6.8 and 6.1.1.4'
O O 0.0106 0.0060 'International Tables Vol C Tables 4.2.6.8 and 6.1.1.4'

loop_
_geom_angle_atom_site_label_1
_geom_angle_atom_site_label_2
_geom_angle_atom_site_label_3
_geom_angle
O2 C10 C19 108.4(3)
O2 C10 C11 107.2(3)
C19 C10 C11 113.8(3)
O2 C10 H10 109.1
C19 C10 H10 109.1
C11 C10 H10 109.1
C16 C11 C12 119.2(3)
C16 C11 C10 121.6(3)
C12 C11 C10 119.1(4)
C13 C12 C11 120.8(4)
C13 C12 H12 119.6
C11 C12 H12 119.6
C12 C13 C14 120.0(4)
C12 C13 H13 120.0
C14 C13 H13 120.0
C15 C14 C13 119.5(4)
C15 C14 H14 120.2
C13 C14 H14 120.2
C14 C15 C16 121.1(4)
C14 C15 H15 119.4
C16 C15 H15 119.4
C11 C16 C15 119.3(4)
C11 C16 C17 121.9(3)
C15 C16 C17 118.8(4)
C16 C17 C18 115.3(3)
C16 C17 H17A 108.4
C18 C17 H17A 108.4
C16 C17 H17B 108.4
C18 C17 H17B 108.4
H17A C17 H17B 107.5
O3 C18 C41 111.6(3)
O3 C18 C17 103.3(3)
C41 C18 C17 110.7(3)
O3 C18 C19 112.3(3)
C41 C18 C19 109.5(3)
C17 C18 C19 109.3(3)
C10 C19 C18 115.8(3)
C10 C19 H19A 108.3
C18 C19 H19A 108.3
C10 C19 H19B 108.3
C18 C19 H19B 108.3
H19A C19 H19B 107.4
O5 C21 O4 124.3(3)
O5 C21 C22 124.3(4)
O4 C21 C22 111.4(3)
C23 C22 C27 119.3(3)
C23 C22 C21 122.4(3)
C27 C22 C21 118.2(4)
C22 C23 C24 120.8(4)
C22 C23 H23 119.6
C24 C23 H23 119.6
C25 C24 C23 118.3(4)
C25 C24 H24 120.9
C23 C24 H24 120.9
C26 C25 C24 122.3(3)
C26 C25 Br1 119.4(3)
C24 C25 Br1 118.3(3)
C27 C26 C25 118.1(4)
C27 C26 H26 120.9
C25 C26 H26 120.9
C26 C27 C22 121.1(4)
C26 C27 H27 119.5
C22 C27 H27 119.5
O1 C31 O2 125.0(4)
O1 C31 C32 124.0(4)
O2 C31 C32 111.1(4)
C37 C32 C33 119.4(4)
C37 C32 C31 123.1(4)
C33 C32 C31 117.3(4)
C34 C33 C32 120.3(4)
C34 C33 H33 119.9
C32 C33 H33 119.9
C35 C34 C33 118.8(4)
C35 C34 H34 120.6
C33 C34 H34 120.6
C36 C35 C34 121.9(4)
C36 C35 Br2 119.0(3)
C34 C35 Br2 119.1(3)
C35 C36 C37 119.3(4)
C35 C36 H36 120.3
C37 C36 H36 120.3
C36 C37 C32 120.2(4)
C36 C37 H37 119.9
C32 C37 H37 119.9
C42 C41 C18 111.8(3)
C42 C41 H41A 109.3
C18 C41 H41A 109.3
C42 C41 H41B 109.3
C18 C41 H41B 109.3
H41A C41 H41B 107.9
O4 C42 C41 113.7(3)
O4 C42 H42A 108.8
C41 C42 H42A 108.8
O4 C42 H42B 108.8
C41 C42 H42B 108.8
H42A C42 H42B 107.7
O3 C45 H45A 109.5
O3 C45 H45B 109.5
H45A C45 H45B 109.5
O3 C45 H45C 109.5
H45A C45 H45C 109.5
H45B C45 H45C 109.5
C31 O2 C10 116.7(3)
C45 O3 C18 116.1(3)
C21 O4 C42 116.4(3)

loop_
_geom_bond_atom_site_label_1
_geom_bond_atom_site_label_2
_geom_bond_distance
C10 O2 1.479(4)
C10 C19 1.507(5)
C10 C11 1.513(5)
C10 H10 1.0000
C11 C16 1.392(5)
C11 C12 1.406(5)
C12 C13 1.379(5)
C12 H12 0.9500
C13 C14 1.389(5)
C13 H13 0.9500
C14 C15 1.385(5)
C14 H14 0.9500
C15 C16 1.398(5)
C15 H15 0.9500
C16 C17 1.512(5)
C17 C18 1.533(4)
C17 H17A 0.9900
C17 H17B 0.9900
C18 O3 1.449(4)
C18 C41 1.529(5)
C18 C19 1.537(5)
C19 H19A 0.9900
C19 H19B 0.9900
C21 O5 1.203(4)
C21 O4 1.345(4)
C21 C22 1.495(5)
C22 C23 1.384(4)
C22 C27 1.399(5)
C23 C24 1.392(5)
C23 H23 0.9500
C24 C25 1.390(5)
C24 H24 0.9500
C25 C26 1.385(5)
C25 Br1 1.902(4)
C26 C27 1.384(5)
C26 H26 0.9500
C27 H27 0.9500
C31 O1 1.207(5)
C31 O2 1.346(5)
C31 C32 1.494(5)
C32 C37 1.388(5)
C32 C33 1.405(5)
C33 C34 1.387(5)
C33 H33 0.9500
C34 C35 1.379(5)
C34 H34 0.9500
C35 C36 1.377(5)
C35 Br2 1.905(4)
C36 C37 1.388(4)
C36 H36 0.9500
C37 H37 0.9500
C41 C42 1.525(5)
C41 H41A 0.9900
C41 H41B 0.9900
C42 O4 1.451(4)
C42 H42A 0.9900
C42 H42B 0.9900
C45 O3 1.423(3)
C45 H45A 0.9800
C45 H45B 0.9800
C45 H45C 0.9800

loop_
_geom_torsion_atom_site_label_1
_geom_torsion_atom_site_label_2
_geom_torsion_atom_site_label_3
_geom_torsion_atom_site_label_4
_geom_torsion
O2 C10 C11 C16 -104.3(4)
C19 C10 C11 C16 15.5(5)
O2 C10 C11 C12 74.1(4)
C19 C10 C11 C12 -166.1(3)
C16 C11 C12 C13 1.4(6)
C10 C11 C12 C13 -177.1(3)
C11 C12 C13 C14 0.1(6)
C12 C13 C14 C15 -1.1(6)
C13 C14 C15 C16 0.6(5)
C12 C11 C16 C15 -1.8(5)
C10 C11 C16 C15 176.6(3)
C12 C11 C16 C17 175.5(3)
C10 C11 C16 C17 -6.0(5)
C14 C15 C16 C11 0.9(5)
C14 C15 C16 C17 -176.6(3)
C11 C16 C17 C18 20.7(5)
C15 C16 C17 C18 -161.9(3)
C16 C17 C18 O3 77.1(4)
C16 C17 C18 C41 -163.3(3)
C16 C17 C18 C19 -42.6(4)
O2 C10 C19 C18 78.5(4)
C11 C10 C19 C18 -40.6(4)
O3 C18 C19 C10 -59.9(4)
C41 C18 C19 C10 175.6(3)
C17 C18 C19 C10 54.2(4)
O5 C21 C22 C23 168.9(4)
O4 C21 C22 C23 -8.0(6)
O5 C21 C22 C27 -7.8(6)
O4 C21 C22 C27 175.3(3)
C27 C22 C23 C24 1.2(6)
C21 C22 C23 C24 -175.5(4)
C22 C23 C24 C25 -1.2(6)
C23 C24 C25 C26 0.4(6)
C23 C24 C25 Br1 -179.8(3)
C24 C25 C26 C27 0.5(6)
Br1 C25 C26 C27 -179.3(3)
C25 C26 C27 C22 -0.6(6)
C23 C22 C27 C26 -0.2(6)
C21 C22 C27 C26 176.6(4)
O1 C31 C32 C37 -175.9(4)
O2 C31 C32 C37 4.8(5)
O1 C31 C32 C33 8.3(6)
O2 C31 C32 C33 -171.0(3)
C37 C32 C33 C34 -1.7(6)
C31 C32 C33 C34 174.2(3)
C32 C33 C34 C35 -0.1(5)
C33 C34 C35 C36 2.4(6)
C33 C34 C35 Br2 -176.7(3)
C34 C35 C36 C37 -2.9(6)
Br2 C35 C36 C37 176.2(2)
C35 C36 C37 C32 1.1(5)
C33 C32 C37 C36 1.2(5)
C31 C32 C37 C36 -174.5(3)
O3 C18 C41 C42 54.2(4)
C17 C18 C41 C42 -60.3(4)
C19 C18 C41 C42 179.2(3)
C18 C41 C42 O4 171.4(3)
O1 C31 O2 C10 -5.6(5)
C32 C31 O2 C10 173.6(3)
C19 C10 O2 C31 136.0(3)
C11 C10 O2 C31 -100.8(4)
C41 C18 O3 C45 60.0(4)
C17 C18 O3 C45 179.0(3)
C19 C18 O3 C45 -63.3(4)
O5 C21 O4 C42 -9.7(6)
C22 C21 O4 C42 167.2(3)
C41 C42 O4 C21 86.2(4)
